data_7131220
loop_
_publ_author_name
'Xiao, Lei'
'Jin, Lvnan'
'Zhao, Yunbo'
'Guo, Jing'
'Stephan, Douglas W.'

_publ_section_title
;
 B(C<sub>6</sub>F<sub>5</sub>)<sub>3</sub>-catalyzed cyclopropanation of
 3-alkenyl-oxindoles with diazomethanes.
;
_journal_issue 13
_journal_name_full 'Chemical communications (Cambridge, England)'
_journal_page_first 1833
_journal_page_last 1836
_journal_paper_doi 10.1039/d2cc06744g
_journal_volume 59
_journal_year 2023
_chemical_formula_moiety 'C27 H23 N O4'
_chemical_formula_sum 'C27 H23 N O4'
_chemical_formula_weight 425.46
_space_group_crystal_system triclinic
_space_group_IT_number 2
_space_group_name_Hall '-P 1'
_space_group_name_H-M_alt 'P -1'
_atom_sites_solution_hydrogens geom
_atom_sites_solution_primary dual
_audit_creation_date 2022-12-10
_audit_creation_method
;
Olex2 1.5
(compiled 2022.04.07 svn.rca3783a0 for OlexSys, GUI svn.r6498)
;
_audit_update_record
;
2022-12-10 deposited with the CCDC.	2023-01-18 downloaded from the CCDC.
;
_cell_angle_alpha 71.0100(10)
_cell_angle_beta 73.2780(10)
_cell_angle_gamma 75.2040(10)
_cell_formula_units_Z 2
_cell_length_a 8.7528(2)
_cell_length_b 10.3009(2)
_cell_length_c 13.3655(2)
_cell_measurement_reflns_used 9950
_cell_measurement_temperature 200.0
_cell_measurement_theta_max 68.38
_cell_measurement_theta_min 5.02
_cell_volume 1073.74(4)
_computing_cell_refinement 'SAINT V8.40B (?, 2016)'
_computing_data_reduction 'SAINT V8.40B (?, 2016)'
_computing_molecular_graphics 'Olex2 1.5 (Dolomanov et al., 2009)'
_computing_publication_material 'Olex2 1.5 (Dolomanov et al., 2009)'
_computing_structure_refinement 'XL  (Sheldrick, 2008)'
_computing_structure_solution 'SHELXT 2018/2 (Sheldrick, 2018)'
_diffrn_ambient_temperature 200.0
_diffrn_measured_fraction_theta_full 0.975
_diffrn_measured_fraction_theta_max 0.975
_diffrn_measurement_device_type 'Bruker APEX-II CCD'
_diffrn_measurement_method '\f and \w scans'
_diffrn_radiation_type CuK\a
_diffrn_radiation_wavelength 1.54178
_diffrn_reflns_av_R_equivalents 0.0362
_diffrn_reflns_av_unetI/netI 0.0275
_diffrn_reflns_Laue_measured_fraction_full 0.975
_diffrn_reflns_Laue_measured_fraction_max 0.975
_diffrn_reflns_limit_h_max 10
_diffrn_reflns_limit_h_min -10
_diffrn_reflns_limit_k_max 12
_diffrn_reflns_limit_k_min -12
_diffrn_reflns_limit_l_max 16
_diffrn_reflns_limit_l_min -16
_diffrn_reflns_number 18612
_diffrn_reflns_point_group_measured_fraction_full 0.975
_diffrn_reflns_point_group_measured_fraction_max 0.975
_diffrn_reflns_theta_full 67.679
_diffrn_reflns_theta_max 68.375
_diffrn_reflns_theta_min 3.588
_diffrn_source_current 1.2
_diffrn_source_power 0.06
_diffrn_source_voltage 50.0
_diffrn_standards_number 0
_exptl_absorpt_coefficient_mu 0.714
_exptl_absorpt_correction_T_max 0.7531
_exptl_absorpt_correction_T_min 0.6936
_exptl_absorpt_correction_type none
_exptl_absorpt_process_details
;
SADABS-2016/2 (Bruker,2016/2) was used for absorption correction.
wR2(int) was 0.0857 before and 0.0465 after correction.
The Ratio of minimum to maximum transmission is 0.9210.
The \l/2 correction factor is Not present.
;
_exptl_crystal_density_diffrn 1.316
_exptl_crystal_description block
_exptl_crystal_F_000 448
_refine_diff_density_max 0.187
_refine_diff_density_min -0.171
_refine_diff_density_rms 0.031
_refine_ls_extinction_method none
_refine_ls_goodness_of_fit_ref 1.037
_refine_ls_hydrogen_treatment constr
_refine_ls_matrix_type full
_refine_ls_number_parameters 290
_refine_ls_number_reflns 3853
_refine_ls_number_restraints 0
_refine_ls_restrained_S_all 1.037
_refine_ls_R_factor_all 0.0371
_refine_ls_R_factor_gt 0.0339
_refine_ls_shift/su_max 0.000
_refine_ls_shift/su_mean 0.000
_refine_ls_structure_factor_coef Fsqd
_refine_ls_weighting_details 'w=1/[\s^2^(Fo^2^)+(0.0345P)^2^+0.2899P] where P=(Fo^2^+2Fc^2^)/3'
_refine_ls_weighting_scheme calc
_refine_ls_wR_factor_gt 0.0835
_refine_ls_wR_factor_ref 0.0855
_reflns_Friedel_coverage 0.000
_reflns_number_gt 3572
_reflns_number_total 3853
_reflns_threshold_expression 'I > 2\s(I)'
_cod_data_source_file d2cc06744g2.cif
_cod_data_source_block 2
_cod_depositor_comments 'Adding full bibliography for 7131220--7131221.cif.'
_cod_database_code 7131220
_shelx_shelxl_version_number 2018/3
_shelx_space_group_comment
;
The symmetry employed for this shelxl refinement is uniquely defined
by the following loop, which should always be used as a source of
symmetry information in preference to the above space-group names.
They are only intended as comments.
;
_olex2_refinement_description
;
1. Fixed Uiso
 At 1.2 times of:
  All C(H) groups, All C(H,H) groups
 At 1.5 times of:
  All C(H,H,H) groups
2.a Ternary CH refined with riding coordinates:
 C5(H5), C4(H4)
2.b Secondary CH2 refined with riding coordinates:
 C15(H15A,H15B), C2(H2A,H2B)
2.c Aromatic/amide H refined with riding coordinates:
 C27(H27), C26(H26), C25(H25), C17(H17), C24(H24), C12(H12), C21(H21), C8(H8),
 C18(H18), C20(H20), C9(H9), C19(H19), C11(H11), C10(H10)
2.d Idealised Me refined as rotating group:
 C1(H1A,H1B,H1C)
;
_olex2_submission_special_instructions 'No special instructions were received'

loop_
_space_group_symop_operation_xyz
'x, y, z'
'-x, -y, -z'

loop_
_atom_site_label
_atom_site_type_symbol
_atom_site_fract_x
_atom_site_fract_y
_atom_site_fract_z
_atom_site_U_iso_or_equiv
_atom_site_adp_type
_atom_site_occupancy
_atom_site_site_symmetry_order
_atom_site_calc_flag
_atom_site_refinement_flags_posn
_atom_site_refinement_flags_adp
_atom_site_refinement_flags_occupancy
_atom_site_disorder_assembly
_atom_site_disorder_group
O4 O 0.22239(10) 0.20894(8) 0.45787(6) 0.0329(2) Uani 1 1 d . . . . .
O1 O 0.40269(10) 0.11287(8) 0.68124(7) 0.0362(2) Uani 1 1 d . . . . .
O2 O -0.15285(10) 0.47605(9) 0.71243(7) 0.0353(2) Uani 1 1 d . . . . .
N1 N 0.48429(11) 0.31703(10) 0.66218(7) 0.0271(2) Uani 1 1 d . . . . .
O3 O 0.09052(14) 0.07176(9) 0.60829(7) 0.0485(3) Uani 1 1 d . . . . .
C22 C 0.25712(13) 0.47945(11) 0.62907(8) 0.0246(2) Uani 1 1 d . . . . .
C27 C 0.16625(14) 0.61221(11) 0.60523(9) 0.0276(2) Uani 1 1 d . . . . .
H27 H 0.058657 0.626086 0.596731 0.033 Uiso 1 1 calc R U . . .
C5 C 0.06585(13) 0.28603(11) 0.72166(9) 0.0255(2) Uani 1 1 d . . . . .
H5 H 0.080547 0.187649 0.768243 0.031 Uiso 1 1 calc R U . . .
C13 C 0.22219(13) 0.33891(11) 0.64790(8) 0.0246(2) Uani 1 1 d . . . . .
C4 C 0.10212(13) 0.30418(11) 0.60309(9) 0.0262(2) Uani 1 1 d . . . . .
H4 H 0.034266 0.387696 0.563184 0.031 Uiso 1 1 calc R U . . .
C6 C -0.06837(13) 0.38765(11) 0.76932(9) 0.0268(2) Uani 1 1 d . . . . .
C16 C 0.63803(13) 0.19832(11) 0.80674(9) 0.0279(2) Uani 1 1 d . . . . .
C23 C 0.41602(13) 0.46049(11) 0.64054(8) 0.0260(2) Uani 1 1 d . . . . .
C3 C 0.13888(13) 0.17937(11) 0.55994(9) 0.0277(2) Uani 1 1 d . . . . .
C15 C 0.64271(13) 0.25358(12) 0.68619(9) 0.0300(2) Uani 1 1 d . . . . .
H15A H 0.714908 0.323645 0.653326 0.036 Uiso 1 1 calc R U . . .
H15B H 0.689771 0.175818 0.652093 0.036 Uiso 1 1 calc R U . . .
C26 C 0.23571(15) 0.72538(12) 0.59392(9) 0.0319(3) Uani 1 1 d . . . . .
H26 H 0.174768 0.817276 0.577798 0.038 Uiso 1 1 calc R U . . .
C14 C 0.37715(13) 0.23915(11) 0.66501(8) 0.0265(2) Uani 1 1 d . . . . .
C7 C -0.09277(14) 0.37738(12) 0.88572(9) 0.0299(2) Uani 1 1 d . . . . .
C25 C 0.39303(15) 0.70483(12) 0.60601(10) 0.0341(3) Uani 1 1 d . . . . .
H25 H 0.438168 0.783310 0.597866 0.041 Uiso 1 1 calc R U . . .
C17 C 0.76829(15) 0.10182(12) 0.84145(10) 0.0338(3) Uani 1 1 d . . . . .
H17 H 0.856508 0.067870 0.790121 0.041 Uiso 1 1 calc R U . . .
C24 C 0.48649(14) 0.57168(12) 0.62985(9) 0.0316(2) Uani 1 1 d . . . . .
H24 H 0.594049 0.557851 0.638407 0.038 Uiso 1 1 calc R U . . .
C12 C -0.23974(16) 0.44234(14) 0.93829(11) 0.0410(3) Uani 1 1 d . . . . .
H12 H -0.321072 0.493495 0.899080 0.049 Uiso 1 1 calc R U . . .
C21 C 0.50943(15) 0.24425(14) 0.88350(10) 0.0368(3) Uani 1 1 d . . . . .
H21 H 0.419310 0.309935 0.860931 0.044 Uiso 1 1 calc R U . . .
C2 C 0.25573(17) 0.10193(13) 0.40101(10) 0.0376(3) Uani 1 1 d . . . . .
H2A H 0.157943 0.060725 0.416910 0.045 Uiso 1 1 calc R U . . .
H2B H 0.344518 0.026601 0.424714 0.045 Uiso 1 1 calc R U . . .
C8 C 0.02615(16) 0.30528(14) 0.94341(10) 0.0384(3) Uani 1 1 d . . . . .
H8 H 0.126588 0.260547 0.908232 0.046 Uiso 1 1 calc R U . . .
C18 C 0.76968(18) 0.05484(14) 0.95124(12) 0.0444(3) Uani 1 1 d . . . . .
H18 H 0.860116 -0.009800 0.974305 0.053 Uiso 1 1 calc R U . . .
C20 C 0.51126(18) 0.19515(16) 0.99288(11) 0.0464(3) Uani 1 1 d . . . . .
H20 H 0.421852 0.226871 1.044628 0.056 Uiso 1 1 calc R U . . .
C1 C 0.3035(2) 0.17033(15) 0.28257(11) 0.0482(3) Uani 1 1 d . . . . .
H1A H 0.325515 0.101240 0.241914 0.072 Uiso 1 1 calc R U . . .
H1B H 0.401219 0.209526 0.267696 0.072 Uiso 1 1 calc R U . . .
H1C H 0.215164 0.245224 0.260223 0.072 Uiso 1 1 calc R U . . .
C9 C -0.0013(2) 0.29840(17) 1.05235(12) 0.0527(4) Uani 1 1 d . . . . .
H9 H 0.080897 0.250384 1.091505 0.063 Uiso 1 1 calc R U . . .
C19 C 0.64088(19) 0.10117(15) 1.02725(11) 0.0483(3) Uani 1 1 d . . . . .
H19 H 0.642076 0.068402 1.102230 0.058 Uiso 1 1 calc R U . . .
C11 C -0.26707(19) 0.43240(17) 1.04700(13) 0.0540(4) Uani 1 1 d . . . . .
H11 H -0.368433 0.474728 1.083044 0.065 Uiso 1 1 calc R U . . .
C10 C -0.1484(2) 0.36150(18) 1.10377(12) 0.0576(4) Uani 1 1 d . . . . .
H10 H -0.167726 0.355939 1.178601 0.069 Uiso 1 1 calc R U . . .

loop_
_atom_site_aniso_label
_atom_site_aniso_U_11
_atom_site_aniso_U_22
_atom_site_aniso_U_33
_atom_site_aniso_U_23
_atom_site_aniso_U_13
_atom_site_aniso_U_12
O4 0.0431(5) 0.0281(4) 0.0286(4) -0.0127(3) -0.0030(3) -0.0077(3)
O1 0.0351(4) 0.0252(4) 0.0464(5) -0.0117(4) -0.0101(4) 0.0012(3)
O2 0.0318(4) 0.0331(4) 0.0403(5) -0.0104(4) -0.0131(4) 0.0018(3)
N1 0.0253(4) 0.0282(5) 0.0278(5) -0.0095(4) -0.0075(4) -0.0006(4)
O3 0.0731(7) 0.0348(5) 0.0383(5) -0.0153(4) 0.0043(5) -0.0229(5)
C22 0.0288(5) 0.0268(5) 0.0194(5) -0.0077(4) -0.0054(4) -0.0054(4)
C27 0.0315(6) 0.0274(5) 0.0239(5) -0.0065(4) -0.0088(4) -0.0029(4)
C5 0.0271(5) 0.0245(5) 0.0260(5) -0.0080(4) -0.0065(4) -0.0044(4)
C13 0.0275(5) 0.0241(5) 0.0231(5) -0.0085(4) -0.0063(4) -0.0027(4)
C4 0.0291(5) 0.0251(5) 0.0268(5) -0.0088(4) -0.0093(4) -0.0034(4)
C6 0.0246(5) 0.0255(5) 0.0327(6) -0.0096(4) -0.0064(4) -0.0063(4)
C16 0.0281(5) 0.0278(5) 0.0293(6) -0.0074(4) -0.0070(4) -0.0073(4)
C23 0.0292(5) 0.0287(5) 0.0203(5) -0.0084(4) -0.0049(4) -0.0037(4)
C3 0.0315(6) 0.0268(5) 0.0273(5) -0.0092(4) -0.0090(4) -0.0043(4)
C15 0.0239(5) 0.0355(6) 0.0286(6) -0.0107(5) -0.0054(4) 0.0000(4)
C26 0.0413(6) 0.0240(5) 0.0286(6) -0.0055(4) -0.0086(5) -0.0042(5)
C14 0.0284(5) 0.0271(5) 0.0229(5) -0.0087(4) -0.0046(4) -0.0020(4)
C7 0.0310(6) 0.0283(5) 0.0330(6) -0.0135(5) -0.0035(5) -0.0069(4)
C25 0.0427(7) 0.0306(6) 0.0320(6) -0.0082(5) -0.0069(5) -0.0137(5)
C17 0.0321(6) 0.0293(6) 0.0406(7) -0.0068(5) -0.0114(5) -0.0061(5)
C24 0.0313(6) 0.0362(6) 0.0299(6) -0.0098(5) -0.0068(5) -0.0098(5)
C12 0.0352(6) 0.0431(7) 0.0466(7) -0.0230(6) -0.0024(5) -0.0040(5)
C21 0.0350(6) 0.0421(7) 0.0316(6) -0.0117(5) -0.0063(5) -0.0032(5)
C2 0.0511(7) 0.0301(6) 0.0329(6) -0.0166(5) -0.0045(5) -0.0043(5)
C8 0.0391(7) 0.0429(7) 0.0340(6) -0.0149(5) -0.0089(5) -0.0021(5)
C18 0.0522(8) 0.0346(7) 0.0476(8) 0.0010(6) -0.0261(6) -0.0085(6)
C20 0.0525(8) 0.0545(8) 0.0303(6) -0.0121(6) -0.0032(6) -0.0125(7)
C1 0.0718(10) 0.0410(7) 0.0323(7) -0.0161(6) -0.0095(6) -0.0052(7)
C9 0.0642(9) 0.0607(9) 0.0371(7) -0.0158(7) -0.0181(7) -0.0071(7)
C19 0.0688(10) 0.0478(8) 0.0305(6) -0.0005(6) -0.0166(6) -0.0210(7)
C11 0.0516(8) 0.0621(9) 0.0493(8) -0.0341(7) 0.0086(7) -0.0100(7)
C10 0.0754(11) 0.0679(10) 0.0340(7) -0.0257(7) -0.0009(7) -0.0182(8)

loop_
_atom_type_symbol
_atom_type_description
_atom_type_scat_dispersion_real
_atom_type_scat_dispersion_imag
_atom_type_scat_source
C C 0.0181 0.0091 'International Tables Vol C Tables 4.2.6.8 and 6.1.1.4'
H H 0.0000 0.0000 'International Tables Vol C Tables 4.2.6.8 and 6.1.1.4'
N N 0.0311 0.0180 'International Tables Vol C Tables 4.2.6.8 and 6.1.1.4'
O O 0.0492 0.0322 'International Tables Vol C Tables 4.2.6.8 and 6.1.1.4'

loop_
_geom_angle_atom_site_label_1
_geom_angle_atom_site_label_2
_geom_angle_atom_site_label_3
_geom_angle
_geom_angle_site_symmetry_1
_geom_angle_site_symmetry_3
_geom_angle_publ_flag
C3 O4 C2 116.75(9) . . ?
C23 N1 C15 126.46(9) . . ?
C14 N1 C23 111.33(9) . . ?
C14 N1 C15 122.09(9) . . ?
C27 C22 C13 132.98(10) . . ?
C27 C22 C23 120.11(10) . . ?
C23 C22 C13 106.91(9) . . ?
C22 C27 H27 120.7 . . ?
C22 C27 C26 118.67(10) . . ?
C26 C27 H27 120.7 . . ?
C13 C5 H5 116.1 . . ?
C4 C5 H5 116.1 . . ?
C4 C5 C13 59.81(7) . . ?
C4 C5 C6 118.59(9) . . ?
C6 C5 H5 116.1 . . ?
C6 C5 C13 118.28(9) . . ?
C22 C13 C5 124.78(9) . . ?
C22 C13 C4 126.55(9) . . ?
C22 C13 C14 105.49(9) . . ?
C4 C13 C5 57.91(7) . . ?
C14 C13 C5 114.79(9) . . ?
C14 C13 C4 121.04(9) . . ?
C5 C4 C13 62.27(7) . . ?
C5 C4 H4 114.1 . . ?
C5 C4 C3 120.10(9) . . ?
C13 C4 H4 114.1 . . ?
C3 C4 C13 122.51(9) . . ?
C3 C4 H4 114.1 . . ?
O2 C6 C5 120.11(10) . . ?
O2 C6 C7 121.74(10) . . ?
C7 C6 C5 118.14(10) . . ?
C17 C16 C15 119.20(10) . . ?
C21 C16 C15 121.95(10) . . ?
C21 C16 C17 118.83(11) . . ?
C22 C23 N1 109.47(9) . . ?
C24 C23 N1 128.61(10) . . ?
C24 C23 C22 121.91(10) . . ?
O4 C3 C4 110.02(9) . . ?
O3 C3 O4 124.88(10) . . ?
O3 C3 C4 124.92(10) . . ?
N1 C15 C16 113.40(9) . . ?
N1 C15 H15A 108.9 . . ?
N1 C15 H15B 108.9 . . ?
C16 C15 H15A 108.9 . . ?
C16 C15 H15B 108.9 . . ?
H15A C15 H15B 107.7 . . ?
C27 C26 H26 119.7 . . ?
C25 C26 C27 120.54(11) . . ?
C25 C26 H26 119.7 . . ?
O1 C14 N1 126.00(10) . . ?
O1 C14 C13 127.29(10) . . ?
N1 C14 C13 106.68(9) . . ?
C12 C7 C6 118.71(11) . . ?
C8 C7 C6 121.89(10) . . ?
C8 C7 C12 119.40(12) . . ?
C26 C25 H25 119.2 . . ?
C26 C25 C24 121.55(11) . . ?
C24 C25 H25 119.2 . . ?
C16 C17 H17 120.0 . . ?
C16 C17 C18 120.05(12) . . ?
C18 C17 H17 120.0 . . ?
C23 C24 C25 117.23(11) . . ?
C23 C24 H24 121.4 . . ?
C25 C24 H24 121.4 . . ?
C7 C12 H12 120.0 . . ?
C11 C12 C7 120.02(14) . . ?
C11 C12 H12 120.0 . . ?
C16 C21 H21 119.7 . . ?
C20 C21 C16 120.56(12) . . ?
C20 C21 H21 119.7 . . ?
O4 C2 H2A 110.2 . . ?
O4 C2 H2B 110.2 . . ?
O4 C2 C1 107.45(10) . . ?
H2A C2 H2B 108.5 . . ?
C1 C2 H2A 110.2 . . ?
C1 C2 H2B 110.2 . . ?
C7 C8 H8 119.9 . . ?
C9 C8 C7 120.12(13) . . ?
C9 C8 H8 119.9 . . ?
C17 C18 H18 119.6 . . ?
C19 C18 C17 120.72(13) . . ?
C19 C18 H18 119.6 . . ?
C21 C20 H20 119.6 . . ?
C19 C20 C21 120.71(13) . . ?
C19 C20 H20 119.6 . . ?
C2 C1 H1A 109.5 . . ?
C2 C1 H1B 109.5 . . ?
C2 C1 H1C 109.5 . . ?
H1A C1 H1B 109.5 . . ?
H1A C1 H1C 109.5 . . ?
H1B C1 H1C 109.5 . . ?
C8 C9 H9 120.1 . . ?
C10 C9 C8 119.83(14) . . ?
C10 C9 H9 120.1 . . ?
C18 C19 H19 120.4 . . ?
C20 C19 C18 119.11(12) . . ?
C20 C19 H19 120.4 . . ?
C12 C11 H11 119.8 . . ?
C10 C11 C12 120.37(13) . . ?
C10 C11 H11 119.8 . . ?
C9 C10 H10 119.9 . . ?
C11 C10 C9 120.23(13) . . ?
C11 C10 H10 119.9 . . ?

loop_
_geom_bond_atom_site_label_1
_geom_bond_atom_site_label_2
_geom_bond_distance
_geom_bond_site_symmetry_2
_geom_bond_publ_flag
O4 C3 1.3257(14) . ?
O4 C2 1.4598(13) . ?
O1 C14 1.2186(14) . ?
O2 C6 1.2179(14) . ?
N1 C23 1.4124(14) . ?
N1 C15 1.4524(14) . ?
N1 C14 1.3669(15) . ?
O3 C3 1.2007(14) . ?
C22 C27 1.3824(15) . ?
C22 C13 1.4824(15) . ?
C22 C23 1.4002(16) . ?
C27 H27 0.9500 . ?
C27 C26 1.3950(16) . ?
C5 H5 1.0000 . ?
C5 C13 1.5480(15) . ?
C5 C4 1.4816(15) . ?
C5 C6 1.5023(15) . ?
C13 C4 1.5116(15) . ?
C13 C14 1.5038(15) . ?
C4 H4 1.0000 . ?
C4 C3 1.5012(14) . ?
C6 C7 1.4800(16) . ?
C16 C15 1.5162(15) . ?
C16 C17 1.3887(16) . ?
C16 C21 1.3866(17) . ?
C23 C24 1.3843(16) . ?
C15 H15A 0.9900 . ?
C15 H15B 0.9900 . ?
C26 H26 0.9500 . ?
C26 C25 1.3871(18) . ?
C7 C12 1.3937(17) . ?
C7 C8 1.3871(18) . ?
C25 H25 0.9500 . ?
C25 C24 1.3944(17) . ?
C17 H17 0.9500 . ?
C17 C18 1.3903(18) . ?
C24 H24 0.9500 . ?
C12 H12 0.9500 . ?
C12 C11 1.376(2) . ?
C21 H21 0.9500 . ?
C21 C20 1.3862(18) . ?
C2 H2A 0.9900 . ?
C2 H2B 0.9900 . ?
C2 C1 1.4902(18) . ?
C8 H8 0.9500 . ?
C8 C9 1.3867(19) . ?
C18 H18 0.9500 . ?
C18 C19 1.383(2) . ?
C20 H20 0.9500 . ?
C20 C19 1.373(2) . ?
C1 H1A 0.9800 . ?
C1 H1B 0.9800 . ?
C1 H1C 0.9800 . ?
C9 H9 0.9500 . ?
C9 C10 1.381(2) . ?
C19 H19 0.9500 . ?
C11 H11 0.9500 . ?
C11 C10 1.376(2) . ?
C10 H10 0.9500 . ?

loop_
_geom_torsion_atom_site_label_1
_geom_torsion_atom_site_label_2
_geom_torsion_atom_site_label_3
_geom_torsion_atom_site_label_4
_geom_torsion
_geom_torsion_site_symmetry_1
_geom_torsion_site_symmetry_2
_geom_torsion_site_symmetry_3
_geom_torsion_site_symmetry_4
_geom_torsion_publ_flag
O2 C6 C7 C12 17.97(16) . . . . ?
O2 C6 C7 C8 -161.99(11) . . . . ?
N1 C23 C24 C25 178.70(10) . . . . ?
C22 C27 C26 C25 0.22(17) . . . . ?
C22 C13 C4 C5 -111.91(12) . . . . ?
C22 C13 C4 C3 138.40(11) . . . . ?
C22 C13 C14 O1 -178.60(11) . . . . ?
C22 C13 C14 N1 3.20(11) . . . . ?
C22 C23 C24 C25 -0.58(16) . . . . ?
C27 C22 C13 C5 -46.25(17) . . . . ?
C27 C22 C13 C4 26.87(18) . . . . ?
C27 C22 C13 C14 177.52(11) . . . . ?
C27 C22 C23 N1 -178.68(9) . . . . ?
C27 C22 C23 C24 0.71(16) . . . . ?
C27 C26 C25 C24 -0.11(18) . . . . ?
C5 C13 C4 C3 -109.69(11) . . . . ?
C5 C13 C14 O1 40.14(15) . . . . ?
C5 C13 C14 N1 -138.06(9) . . . . ?
C5 C4 C3 O4 -157.51(10) . . . . ?
C5 C4 C3 O3 27.08(17) . . . . ?
C5 C6 C7 C12 -162.58(10) . . . . ?
C5 C6 C7 C8 17.45(16) . . . . ?
C13 C22 C27 C26 178.93(11) . . . . ?
C13 C22 C23 N1 1.74(11) . . . . ?
C13 C22 C23 C24 -178.86(10) . . . . ?
C13 C5 C4 C3 113.40(11) . . . . ?
C13 C5 C6 O2 74.62(13) . . . . ?
C13 C5 C6 C7 -104.83(11) . . . . ?
C13 C4 C3 O4 -83.07(12) . . . . ?
C13 C4 C3 O3 101.52(14) . . . . ?
C4 C5 C13 C22 114.86(11) . . . . ?
C4 C5 C13 C14 -112.39(10) . . . . ?
C4 C5 C6 O2 5.54(15) . . . . ?
C4 C5 C6 C7 -173.91(9) . . . . ?
C4 C13 C14 O1 -25.97(17) . . . . ?
C4 C13 C14 N1 155.83(9) . . . . ?
C6 C5 C13 C22 6.46(15) . . . . ?
C6 C5 C13 C4 -108.40(11) . . . . ?
C6 C5 C13 C14 139.21(10) . . . . ?
C6 C5 C4 C13 107.89(10) . . . . ?
C6 C5 C4 C3 -138.71(10) . . . . ?
C6 C7 C12 C11 178.79(12) . . . . ?
C6 C7 C8 C9 179.84(12) . . . . ?
C16 C17 C18 C19 1.23(19) . . . . ?
C16 C21 C20 C19 0.6(2) . . . . ?
C23 N1 C15 C16 95.49(13) . . . . ?
C23 N1 C14 O1 179.51(10) . . . . ?
C23 N1 C14 C13 -2.26(12) . . . . ?
C23 C22 C27 C26 -0.51(16) . . . . ?
C23 C22 C13 C5 133.25(10) . . . . ?
C23 C22 C13 C4 -153.63(10) . . . . ?
C23 C22 C13 C14 -2.99(11) . . . . ?
C3 O4 C2 C1 163.10(11) . . . . ?
C15 N1 C23 C22 -175.70(9) . . . . ?
C15 N1 C23 C24 4.96(18) . . . . ?
C15 N1 C14 O1 -4.23(17) . . . . ?
C15 N1 C14 C13 174.00(9) . . . . ?
C15 C16 C17 C18 176.99(11) . . . . ?
C15 C16 C21 C20 -177.83(12) . . . . ?
C26 C25 C24 C23 0.27(17) . . . . ?
C14 N1 C23 C22 0.36(12) . . . . ?
C14 N1 C23 C24 -178.99(11) . . . . ?
C14 N1 C15 C16 -80.17(13) . . . . ?
C14 C13 C4 C5 101.55(11) . . . . ?
C14 C13 C4 C3 -8.14(15) . . . . ?
C7 C12 C11 C10 1.7(2) . . . . ?
C7 C8 C9 C10 1.1(2) . . . . ?
C17 C16 C15 N1 161.70(10) . . . . ?
C17 C16 C21 C20 0.29(18) . . . . ?
C17 C18 C19 C20 -0.3(2) . . . . ?
C12 C7 C8 C9 -0.13(19) . . . . ?
C12 C11 C10 C9 -0.7(3) . . . . ?
C21 C16 C15 N1 -20.18(16) . . . . ?
C21 C16 C17 C18 -1.18(17) . . . . ?
C21 C20 C19 C18 -0.6(2) . . . . ?
C2 O4 C3 O3 0.55(17) . . . . ?
C2 O4 C3 C4 -174.87(9) . . . . ?
C8 C7 C12 C11 -1.24(19) . . . . ?
C8 C9 C10 C11 -0.7(3) . . . . ?
